data_4121367
loop_
_publ_author_name
'Kohsuke Ohmatsu'
'Yuichiro Ando'
'Takashi Ooi'

_publ_section_title
;
 Asymmetric Substitution at the Tetrasubstituted Chiral Carbon: Catalytic
 Ring-Opening Alkylation of Racemic 2,2-Disubstituted Aziridines with
 3-Substituted Oxindoles
;
_journal_name_full 'Journal of the American Chemical Society'
_journal_page_first 18706
_journal_page_last 18709
_journal_paper_doi 10.1021/ja411647x
_journal_volume 135
_journal_year 2013
_chemical_absolute_configuration S
_chemical_formula_sum 'C43 H37 Cl N4 O'
_chemical_formula_weight 661.22
_chemical_name_systematic
; 
 ? 
;
_space_group_IT_number 1
_symmetry_cell_setting triclinic
_symmetry_space_group_name_Hall 'P 1'
_symmetry_space_group_name_H-M 'P 1'
_atom_sites_solution_hydrogens geom
_atom_sites_solution_primary direct
_atom_sites_solution_secondary difmap
_audit_creation_method SHELXL-97
_cell_angle_alpha 81.252(4)
_cell_angle_beta 72.971(4)
_cell_angle_gamma 60.415(4)
_cell_formula_units_Z 2
_cell_length_a 11.727(3)
_cell_length_b 11.746(3)
_cell_length_c 15.471(4)
_cell_measurement_reflns_used 6983
_cell_measurement_temperature 153(2)
_cell_measurement_theta_max 0.00
_cell_measurement_theta_min 0.00
_cell_volume 1771.9(8)
_computing_cell_refinement 'Bruker SMART'
_computing_data_collection 'Bruker SMART'
_computing_data_reduction 'Bruker SAINT'
_computing_molecular_graphics 'Bruker SHELXTL'
_computing_publication_material 'Bruker SHELXTL'
_computing_structure_refinement 'SHELXL-97 (Sheldrick, 1997)'
_computing_structure_solution 'SHELXS-97 (Sheldrick, 1990)'
_diffrn_ambient_temperature 153(2)
_diffrn_detector_area_resol_mean 8.366
_diffrn_measured_fraction_theta_full 0.961
_diffrn_measured_fraction_theta_max 0.961
_diffrn_measurement_device_type 'CCD area detector'
_diffrn_measurement_method 'phi and omega scans'
_diffrn_radiation_monochromator graphite
_diffrn_radiation_source 'fine-focus sealed tube'
_diffrn_radiation_type MoK\a
_diffrn_radiation_wavelength 0.71073
_diffrn_reflns_av_R_equivalents 0.0285
_diffrn_reflns_av_sigmaI/netI 0.0578
_diffrn_reflns_limit_h_max 15
_diffrn_reflns_limit_h_min -13
_diffrn_reflns_limit_k_max 15
_diffrn_reflns_limit_k_min -13
_diffrn_reflns_limit_l_max 18
_diffrn_reflns_limit_l_min -20
_diffrn_reflns_number 12521
_diffrn_reflns_theta_full 28.42
_diffrn_reflns_theta_max 28.42
_diffrn_reflns_theta_min 1.99
_exptl_absorpt_coefficient_mu 0.147
_exptl_absorpt_correction_T_max 0.9711
_exptl_absorpt_correction_T_min 0.9299
_exptl_absorpt_correction_type empirical
_exptl_crystal_colour colorless
_exptl_crystal_density_diffrn 1.239
_exptl_crystal_description prizm
_exptl_crystal_F_000 696
_exptl_crystal_size_max 0.50
_exptl_crystal_size_mid 0.40
_exptl_crystal_size_min 0.20
_refine_diff_density_max 1.860
_refine_diff_density_min -0.398
_refine_diff_density_rms 0.102
_refine_ls_abs_structure_details 'Flack H D (1983), Acta Cryst. A39, 876-881'
_refine_ls_abs_structure_Flack 0.14(8)
_refine_ls_extinction_method none
_refine_ls_goodness_of_fit_ref 1.062
_refine_ls_hydrogen_treatment mixed
_refine_ls_matrix_type full
_refine_ls_number_parameters 885
_refine_ls_number_reflns 10248
_refine_ls_number_restraints 3
_refine_ls_restrained_S_all 1.062
_refine_ls_R_factor_all 0.0831
_refine_ls_R_factor_gt 0.0801
_refine_ls_shift/su_max 0.001
_refine_ls_shift/su_mean 0.000
_refine_ls_structure_factor_coef Fsqd
_refine_ls_weighting_details 'calc w=1/[\s^2^(Fo^2^)+(0.1242P)^2^+3.2571P] where P=(Fo^2^+2Fc^2^)/3'
_refine_ls_weighting_scheme calc
_refine_ls_wR_factor_gt 0.2197
_refine_ls_wR_factor_ref 0.2225
_reflns_number_gt 9669
_reflns_number_total 10248
_reflns_threshold_expression >2sigma(I)
_cod_data_source_file ja411647x_si_002.cif
_cod_data_source_block 2904and
_cod_original_cell_volume 1772.0(7)
_cod_database_code 4121367

loop_
_symmetry_equiv_pos_as_xyz
'x, y, z'

loop_
_atom_site_label
_atom_site_type_symbol
_atom_site_fract_x
_atom_site_fract_y
_atom_site_fract_z
_atom_site_U_iso_or_equiv
_atom_site_adp_type
_atom_site_occupancy
_atom_site_symmetry_multiplicity
_atom_site_calc_flag
_atom_site_refinement_flags
Cl2 Cl 0.73787(11) 0.10102(11) 0.96538(8) 0.0235(2) Uani 1 1 d .
Cl1 Cl 0.43429(11) 0.82302(10) 0.01151(8) 0.0220(2) Uani 1 1 d .
N1 N 0.6269(4) 0.9675(4) 0.8254(3) 0.0171(7) Uani 1 1 d .
N2 N 0.6974(4) 1.0244(5) 0.7764(3) 0.0231(9) Uani 1 1 d .
N4 N 0.4801(4) 0.8467(4) 0.7895(3) 0.0184(8) Uani 1 1 d .
H4 H 0.5159 0.8099 0.8356 0.022 Uiso 1 1 calc R
O1 O 0.4275(4) 0.8128(4) 0.6681(3) 0.0271(8) Uani 1 1 d .
N3 N 0.8233(4) 0.9432(4) 0.7800(3) 0.0220(8) Uani 1 1 d .
C24 C 0.4385(4) 0.9870(4) 0.7678(3) 0.0160(8) Uani 1 1 d .
C22 C 0.4771(4) 1.0329(4) 0.8404(3) 0.0175(8) Uani 1 1 d .
H22 H 0.4401 1.0025 0.9007 0.021 Uiso 1 1 calc R
C38 C 0.5072(5) 0.6315(5) 0.7673(3) 0.0211(9) Uani 1 1 d .
C31 C 0.5210(5) 1.0022(5) 0.6729(3) 0.0232(10) Uani 1 1 d .
C37 C 0.4627(5) 0.7740(5) 0.7374(4) 0.0200(9) Uani 1 1 d .
C2 C 0.7060(5) 0.8521(5) 0.8616(3) 0.0204(9) Uani 1 1 d .
H2 H 0.6776 0.7944 0.8996 0.024 Uiso 1 1 calc R
C41 C 0.6063(5) 0.3626(5) 0.8031(4) 0.0289(11) Uani 1 1 d .
H41 H 0.6403 0.2714 0.8149 0.035 Uiso 1 1 calc R
C25 C 0.2829(5) 1.0609(5) 0.7824(4) 0.0211(9) Uani 1 1 d .
C40 C 0.5598(7) 0.4169(6) 0.7268(5) 0.0355(13) Uani 1 1 d .
H40 H 0.5617 0.3625 0.6863 0.043 Uiso 1 1 calc R
C29 C 0.0615(5) 1.1283(6) 0.8845(4) 0.0291(11) Uani 1 1 d .
H29 H 0.0071 1.1292 0.9439 0.035 Uiso 1 1 calc R
C26 C 0.2229(5) 1.1160(6) 0.7100(4) 0.0284(11) Uani 1 1 d .
H26 H 0.2769 1.1107 0.6500 0.034 Uiso 1 1 calc R
C32 C 0.6380(6) 0.8946(7) 0.6296(4) 0.0338(13) Uani 1 1 d .
H32 H 0.6670 0.8112 0.6585 0.041 Uiso 1 1 calc R
C39 C 0.5109(6) 0.5486(6) 0.7086(4) 0.0289(11) Uani 1 1 d .
H39 H 0.4791 0.5841 0.6558 0.035 Uiso 1 1 calc R
C43 C 0.5536(5) 0.5751(5) 0.8455(4) 0.0255(10) Uani 1 1 d .
H43 H 0.5507 0.6289 0.8870 0.031 Uiso 1 1 calc R
C42 C 0.6031(6) 0.4422(5) 0.8628(4) 0.0289(11) Uani 1 1 d .
H42 H 0.6350 0.4053 0.9154 0.035 Uiso 1 1 calc R
C23 C 0.4199(6) 1.1809(5) 0.8465(4) 0.0285(11) Uani 1 1 d .
H23A H 0.4473 1.2157 0.7870 0.043 Uiso 1 1 calc R
H23B H 0.4552 1.1989 0.8900 0.043 Uiso 1 1 calc R
H23C H 0.3208 1.2229 0.8665 0.043 Uiso 1 1 calc R
C36 C 0.4834(7) 1.1260(7) 0.6309(4) 0.0356(13) Uani 1 1 d .
H36 H 0.4064 1.2015 0.6606 0.043 Uiso 1 1 calc R
C30 C 0.2009(5) 1.0665(5) 0.8686(4) 0.0247(10) Uani 1 1 d .
H30 H 0.2413 1.0271 0.9177 0.030 Uiso 1 1 calc R
C28 C 0.0007(5) 1.1891(5) 0.8140(5) 0.0303(12) Uani 1 1 d .
H28 H -0.0952 1.2367 0.8249 0.036 Uiso 1 1 calc R
C10 C 0.8965(6) 0.5627(6) 0.7514(5) 0.0342(12) Uani 1 1 d .
H10 H 0.8358 0.5835 0.8099 0.041 Uiso 1 1 calc R
C3 C 0.9649(5) 0.7354(5) 0.8513(4) 0.0276(11) Uani 1 1 d .
C4 C 1.0466(6) 0.6169(6) 0.8045(5) 0.0344(13) Uani 1 1 d .
C1 C 0.8339(5) 0.8361(5) 0.8323(4) 0.0227(9) Uani 1 1 d .
C9 C 1.0098(6) 0.5776(6) 0.7338(4) 0.0335(12) Uani 1 1 d .
C21 C 1.1547(6) 0.8404(7) 0.6398(5) 0.0393(14) Uani 1 1 d .
H21 H 1.1916 0.8224 0.6904 0.047 Uiso 1 1 calc R
C15 C 0.9274(6) 0.9845(6) 0.7396(4) 0.0293(11) Uani 1 1 d .
H15A H 0.9843 0.9627 0.7821 0.035 Uiso 1 1 calc R
H15B H 0.8822 1.0807 0.7312 0.035 Uiso 1 1 calc R
C16 C 1.0181(6) 0.9214(7) 0.6495(4) 0.0320(12) Uani 1 1 d .
C27 C 0.0815(6) 1.1790(6) 0.7284(5) 0.0349(13) Uani 1 1 d .
H27 H 0.0401 1.2162 0.6796 0.042 Uiso 1 1 calc R
C11 C 0.8670(7) 0.5181(7) 0.6866(5) 0.0444(16) Uani 1 1 d .
H11 H 0.7906 0.5035 0.7019 0.053 Uiso 1 1 calc R
C35 C 0.5598(8) 1.1368(9) 0.5458(5) 0.049(2) Uani 1 1 d .
H35 H 0.5336 1.2202 0.5171 0.059 Uiso 1 1 calc R
C33 C 0.7131(7) 0.9085(10) 0.5440(5) 0.0494(19) Uani 1 1 d .
H33 H 0.7923 0.8344 0.5146 0.059 Uiso 1 1 calc R
C20 C 1.2386(7) 0.7852(8) 0.5573(6) 0.0500(18) Uani 1 1 d .
H20 H 1.3330 0.7299 0.5512 0.060 Uiso 1 1 calc R
C14 C 1.0965(8) 0.5475(9) 0.6471(5) 0.0510(18) Uani 1 1 d .
H14 H 1.1787 0.5517 0.6339 0.061 Uiso 1 1 calc R
C8 C 1.0058(6) 0.7674(7) 0.9173(5) 0.0387(15) Uani 1 1 d .
H8 H 0.9479 0.8491 0.9471 0.046 Uiso 1 1 calc R
C5 C 1.1737(7) 0.5302(7) 0.8233(6) 0.0467(18) Uani 1 1 d .
H5 H 1.2316 0.4501 0.7915 0.056 Uiso 1 1 calc R
C34 C 0.6725(8) 1.0292(10) 0.5024(5) 0.053(2) Uani 1 1 d .
H34 H 0.7224 1.0382 0.4436 0.063 Uiso 1 1 calc R
C6 C 1.2147(7) 0.5625(8) 0.8894(6) 0.054(2) Uani 1 1 d .
H6 H 1.3004 0.5044 0.9012 0.065 Uiso 1 1 calc R
C12 C 0.9490(10) 0.4957(10) 0.6013(6) 0.059(2) Uani 1 1 d .
H12 H 0.9271 0.4692 0.5561 0.071 Uiso 1 1 calc R
C19 C 1.1854(9) 0.8105(10) 0.4836(5) 0.055(2) Uani 1 1 d .
H19 H 1.2427 0.7715 0.4270 0.066 Uiso 1 1 calc R
C17 C 0.9640(7) 0.9500(9) 0.5751(5) 0.0495(18) Uani 1 1 d .
H17 H 0.8703 1.0082 0.5805 0.059 Uiso 1 1 calc R
C7 C 1.1249(7) 0.6858(10) 0.9401(6) 0.062(3) Uani 1 1 d .
H7 H 1.1491 0.7074 0.9864 0.075 Uiso 1 1 calc R
C18 C 1.0496(10) 0.8918(12) 0.4924(6) 0.063(2) Uani 1 1 d .
H18 H 1.0134 0.9088 0.4416 0.076 Uiso 1 1 calc R
C13 C 1.0638(11) 0.5110(12) 0.5793(6) 0.070(3) Uani 1 1 d .
H13 H 1.1195 0.4971 0.5192 0.084 Uiso 1 1 calc R
N6 N 0.4599(4) 0.9160(4) 0.2027(3) 0.0212(8) Uani 1 1 d .
N5 N 0.5286(4) 0.9719(4) 0.1474(3) 0.0181(8) Uani 1 1 d .
O2 O 0.6134(4) 1.2219(4) 0.3180(3) 0.0269(8) Uani 1 1 d .
C67 C 0.4754(4) 1.1845(4) 0.2095(3) 0.0171(8) Uani 1 1 d .
C80 C 0.6781(5) 1.1633(5) 0.2474(3) 0.0199(9) Uani 1 1 d .
N7 N 0.5457(4) 0.7887(4) 0.1932(3) 0.0200(8) Uani 1 1 d .
N8 N 0.6241(4) 1.1290(4) 0.1950(3) 0.0188(8) Uani 1 1 d .
H8A H 0.6792 1.0722 0.1514 0.023 Uiso 1 1 calc R
C45 C 0.6553(5) 0.8825(5) 0.1037(3) 0.0210(9) Uani 1 1 d .
H45 H 0.7214 0.9006 0.0610 0.025 Uiso 1 1 calc R
C66 C 0.3243(5) 1.1631(5) 0.1215(4) 0.0269(11) Uani 1 1 d .
H66A H 0.2695 1.1428 0.1765 0.040 Uiso 1 1 calc R
H66B H 0.3313 1.1188 0.0699 0.040 Uiso 1 1 calc R
H66C H 0.2811 1.2579 0.1107 0.040 Uiso 1 1 calc R
C65 C 0.4655(4) 1.1161(4) 0.1332(3) 0.0178(9) Uani 1 1 d .
H65 H 0.5200 1.1326 0.0744 0.021 Uiso 1 1 calc R
C68 C 0.4067(5) 1.1499(5) 0.3018(3) 0.0213(9) Uani 1 1 d .
C75 C 0.3488(5) 1.4221(5) 0.2623(4) 0.0264(10) Uani 1 1 d .
H75 H 0.3380 1.3910 0.3230 0.032 Uiso 1 1 calc R
C73 C 0.2635(6) 1.2137(6) 0.3286(4) 0.0290(11) Uani 1 1 d .
H73 H 0.2137 1.2797 0.2906 0.035 Uiso 1 1 calc R
C74 C 0.4142(4) 1.3331(4) 0.1913(3) 0.0200(9) Uani 1 1 d .
C85 C 1.0543(5) 0.9891(6) 0.1169(4) 0.0294(11) Uani 1 1 d .
H85 H 1.1093 0.9451 0.0614 0.035 Uiso 1 1 calc R
C81 C 0.8318(5) 1.1080(5) 0.2174(4) 0.0245(10) Uani 1 1 d .
C86 C 0.9135(5) 1.0413(6) 0.1369(4) 0.0273(11) Uani 1 1 d .
H86 H 0.8734 1.0312 0.0954 0.033 Uiso 1 1 calc R
C76 C 0.2999(6) 1.5540(5) 0.2453(4) 0.0291(11) Uani 1 1 d .
H76 H 0.2559 1.6125 0.2947 0.035 Uiso 1 1 calc R
C84 C 1.1141(6) 1.0014(6) 0.1781(5) 0.0341(13) Uani 1 1 d .
H84 H 1.2099 0.9631 0.1656 0.041 Uiso 1 1 calc R
C46 C 0.7741(5) 0.6271(5) 0.1049(4) 0.0269(11) Uani 1 1 d .
C78 C 0.3824(6) 1.5181(5) 0.0869(4) 0.0313(12) Uani 1 1 d .
H78 H 0.3951 1.5506 0.0267 0.038 Uiso 1 1 calc R
C69 C 0.4772(6) 1.0538(5) 0.3585(4) 0.0273(11) Uani 1 1 d .
H69 H 0.5735 1.0082 0.3416 0.033 Uiso 1 1 calc R
C79 C 0.4343(5) 1.3826(5) 0.1030(4) 0.0261(10) Uani 1 1 d .
H79 H 0.4835 1.3240 0.0535 0.031 Uiso 1 1 calc R
C83 C 1.0324(6) 1.0703(7) 0.2576(5) 0.0394(14) Uani 1 1 d .
H83 H 1.0728 1.0807 0.2988 0.047 Uiso 1 1 calc R
C47 C 0.8863(6) 0.5584(6) 0.1416(5) 0.0371(14) Uani 1 1 d .
C44 C 0.6688(5) 0.7625(5) 0.1329(3) 0.0212(9) Uani 1 1 d .
C60 C 0.5945(7) 0.5007(6) 0.3405(5) 0.0388(14) Uani 1 1 d .
H60 H 0.5837 0.4527 0.3021 0.047 Uiso 1 1 calc R
C59 C 0.5630(6) 0.6301(6) 0.3208(4) 0.0341(12) Uani 1 1 d .
C82 C 0.8919(6) 1.1242(7) 0.2775(4) 0.0372(13) Uani 1 1 d .
H82 H 0.8369 1.1719 0.3317 0.045 Uiso 1 1 calc R
C58 C 0.5006(6) 0.6956(6) 0.2422(4) 0.0309(11) Uani 1 1 d .
H58A H 0.5242 0.6275 0.1998 0.037 Uiso 1 1 calc R
H58B H 0.4007 0.7420 0.2651 0.037 Uiso 1 1 calc R
C77 C 0.3129(6) 1.6039(5) 0.1584(5) 0.0320(12) Uani 1 1 d .
H77 H 0.2747 1.6957 0.1480 0.038 Uiso 1 1 calc R
C64 C 0.5811(8) 0.6977(7) 0.3768(5) 0.0424(15) Uani 1 1 d .
H64 H 0.5600 0.7865 0.3634 0.051 Uiso 1 1 calc R
C52 C 0.9106(6) 0.6049(6) 0.2141(4) 0.0326(12) Uani 1 1 d .
C70 C 0.4056(8) 1.0239(6) 0.4413(4) 0.0373(14) Uani 1 1 d .
H70 H 0.4543 0.9607 0.4810 0.045 Uiso 1 1 calc R
C57 C 0.9117(6) 0.7244(6) 0.2082(5) 0.0366(13) Uani 1 1 d .
H57 H 0.8949 0.7791 0.1566 0.044 Uiso 1 1 calc R
C72 C 0.1947(7) 1.1820(7) 0.4088(5) 0.0402(14) Uani 1 1 d .
H72 H 0.0985 1.2264 0.4256 0.048 Uiso 1 1 calc R
C71 C 0.2655(8) 1.0853(7) 0.4654(5) 0.0420(15) Uani 1 1 d .
H71 H 0.2181 1.0617 0.5199 0.050 Uiso 1 1 calc R
C62 C 0.6632(9) 0.5074(8) 0.4723(5) 0.0521(18) Uani 1 1 d .
H62 H 0.6996 0.4649 0.5226 0.063 Uiso 1 1 calc R
C61 C 0.6423(9) 0.4405(7) 0.4173(5) 0.0505(18) Uani 1 1 d .
H61 H 0.6607 0.3525 0.4317 0.061 Uiso 1 1 calc R
C51 C 0.7563(7) 0.5695(6) 0.0402(5) 0.0394(15) Uani 1 1 d .
H51 H 0.6812 0.6230 0.0150 0.047 Uiso 1 1 calc R
C56 C 0.9373(7) 0.7632(7) 0.2781(6) 0.0476(18) Uani 1 1 d .
H56 H 0.9337 0.8462 0.2758 0.057 Uiso 1 1 calc R
C53 C 0.9424(8) 0.5231(8) 0.2882(6) 0.0477(17) Uani 1 1 d .
H53 H 0.9449 0.4405 0.2917 0.057 Uiso 1 1 calc R
C50 C 0.8356(9) 0.4458(5) 0.0106(5) 0.0486(19) Uani 1 1 d .
H50 H 0.8146 0.4084 -0.0289 0.058 Uiso 1 1 calc R
C55 C 0.9681(7) 0.6796(8) 0.3508(5) 0.0470(17) Uani 1 1 d .
H55 H 0.9882 0.7047 0.3977 0.056 Uiso 1 1 calc R
C63 C 0.6300(9) 0.6376(8) 0.4528(5) 0.0503(18) Uani 1 1 d .
H63 H 0.6405 0.6859 0.4911 0.060 Uiso 1 1 calc R
C54 C 0.9701(8) 0.5598(9) 0.3562(5) 0.0496(17) Uani 1 1 d .
H54 H 0.9906 0.5035 0.4068 0.060 Uiso 1 1 calc R
C48 C 0.9778(8) 0.4282(8) 0.1109(8) 0.067(3) Uani 1 1 d .
H48 H 1.0536 0.3777 0.1358 0.081 Uiso 1 1 calc R
C49 C 0.9615(10) 0.3713(8) 0.0459(9) 0.077(4) Uani 1 1 d .
H49 H 1.0288 0.2863 0.0239 0.092 Uiso 1 1 calc R

loop_
_atom_site_aniso_label
_atom_site_aniso_U_11
_atom_site_aniso_U_22
_atom_site_aniso_U_33
_atom_site_aniso_U_23
_atom_site_aniso_U_13
_atom_site_aniso_U_12
Cl2 0.0207(5) 0.0260(6) 0.0203(5) 0.0000(4) -0.0024(4) -0.0100(4)
Cl1 0.0235(5) 0.0220(5) 0.0182(5) 0.0013(4) -0.0049(4) -0.0098(4)
N1 0.0155(18) 0.0176(18) 0.0195(19) -0.0019(15) -0.0035(14) -0.0090(14)
N2 0.020(2) 0.030(2) 0.024(2) -0.0017(17) -0.0049(16) -0.0153(17)
N4 0.0217(19) 0.0135(17) 0.022(2) 0.0003(14) -0.0093(15) -0.0077(14)
O1 0.033(2) 0.0248(18) 0.0270(19) 0.0006(14) -0.0143(16) -0.0124(15)
N3 0.0152(18) 0.028(2) 0.024(2) -0.0051(16) -0.0035(15) -0.0107(16)
C24 0.0163(19) 0.0172(19) 0.016(2) 0.0037(15) -0.0056(16) -0.0095(16)
C22 0.017(2) 0.016(2) 0.019(2) 0.0028(16) -0.0038(16) -0.0087(16)
C38 0.021(2) 0.018(2) 0.024(2) -0.0021(17) -0.0046(18) -0.0091(17)
C31 0.024(2) 0.036(3) 0.017(2) 0.0046(19) -0.0067(18) -0.020(2)
C37 0.017(2) 0.019(2) 0.025(2) -0.0026(18) -0.0053(17) -0.0085(17)
C2 0.021(2) 0.017(2) 0.024(2) -0.0021(17) -0.0069(18) -0.0080(17)
C41 0.026(2) 0.017(2) 0.040(3) -0.001(2) -0.004(2) -0.0099(19)
C25 0.020(2) 0.019(2) 0.026(2) -0.0010(18) -0.0075(18) -0.0095(17)
C40 0.049(3) 0.026(3) 0.035(3) -0.008(2) -0.007(3) -0.020(2)
C29 0.019(2) 0.035(3) 0.032(3) -0.005(2) -0.002(2) -0.013(2)
C26 0.020(2) 0.037(3) 0.026(3) 0.000(2) -0.0092(19) -0.009(2)
C32 0.024(3) 0.055(4) 0.026(3) -0.009(3) -0.001(2) -0.021(2)
C39 0.039(3) 0.030(3) 0.026(3) 0.000(2) -0.011(2) -0.021(2)
C43 0.027(3) 0.023(2) 0.026(3) -0.0007(19) -0.008(2) -0.0115(19)
C42 0.030(3) 0.024(2) 0.031(3) 0.000(2) -0.007(2) -0.012(2)
C23 0.030(3) 0.021(2) 0.032(3) 0.000(2) -0.007(2) -0.010(2)
C36 0.040(3) 0.047(3) 0.033(3) 0.017(3) -0.017(3) -0.031(3)
C30 0.015(2) 0.025(2) 0.030(3) 0.0022(19) -0.0060(19) -0.0083(18)
C28 0.018(2) 0.023(2) 0.050(4) -0.008(2) -0.013(2) -0.0057(19)
C10 0.029(3) 0.024(3) 0.040(3) -0.009(2) 0.000(2) -0.009(2)
C3 0.020(2) 0.024(2) 0.034(3) -0.002(2) -0.006(2) -0.0064(19)
C4 0.030(3) 0.024(3) 0.040(3) -0.006(2) -0.013(2) -0.003(2)
C1 0.020(2) 0.022(2) 0.024(2) -0.0044(18) -0.0061(18) -0.0070(18)
C9 0.034(3) 0.024(3) 0.037(3) -0.006(2) -0.004(2) -0.010(2)
C21 0.033(3) 0.055(4) 0.032(3) 0.005(3) -0.009(2) -0.024(3)
C15 0.027(3) 0.039(3) 0.032(3) 0.000(2) -0.006(2) -0.024(2)
C16 0.027(3) 0.051(3) 0.028(3) 0.000(2) -0.003(2) -0.028(3)
C27 0.023(3) 0.043(3) 0.042(3) 0.004(3) -0.020(2) -0.013(2)
C11 0.037(3) 0.044(4) 0.052(4) -0.011(3) -0.008(3) -0.017(3)
C35 0.054(4) 0.083(6) 0.037(4) 0.032(4) -0.028(3) -0.052(4)
C33 0.037(3) 0.093(6) 0.028(3) -0.010(3) 0.001(3) -0.040(4)
C20 0.036(3) 0.059(5) 0.050(4) -0.004(3) 0.005(3) -0.026(3)
C14 0.050(4) 0.064(5) 0.043(4) -0.003(3) 0.002(3) -0.037(4)
C8 0.024(3) 0.038(3) 0.044(4) -0.011(3) -0.015(2) -0.001(2)
C5 0.027(3) 0.040(4) 0.066(5) -0.017(3) -0.013(3) -0.005(3)
C34 0.048(4) 0.105(7) 0.027(3) 0.010(4) -0.007(3) -0.058(5)
C6 0.030(3) 0.048(4) 0.070(6) -0.003(4) -0.024(3) -0.002(3)
C12 0.087(6) 0.078(6) 0.039(4) -0.006(4) -0.014(4) -0.058(5)
C19 0.062(5) 0.082(6) 0.034(4) -0.013(4) 0.011(3) -0.052(4)
C17 0.037(3) 0.082(6) 0.043(4) 0.007(4) -0.016(3) -0.038(4)
C7 0.033(4) 0.096(7) 0.071(5) 0.035(5) -0.043(4) -0.035(4)
C18 0.072(6) 0.109(8) 0.033(4) -0.003(4) -0.009(4) -0.063(6)
C13 0.080(6) 0.103(8) 0.038(4) -0.009(5) 0.002(4) -0.058(6)
N6 0.023(2) 0.0190(19) 0.022(2) -0.0034(16) -0.0033(16) -0.0105(16)
N5 0.0123(17) 0.0188(19) 0.022(2) -0.0008(15) -0.0066(14) -0.0051(14)
O2 0.0262(18) 0.0279(19) 0.0268(19) -0.0064(15) -0.0027(14) -0.0134(15)
C67 0.017(2) 0.0152(19) 0.020(2) 0.0003(16) -0.0065(16) -0.0071(16)
C80 0.021(2) 0.019(2) 0.021(2) 0.0014(17) -0.0060(17) -0.0100(17)
N7 0.0208(19) 0.0188(19) 0.023(2) -0.0005(15) -0.0071(15) -0.0101(15)
N8 0.0138(17) 0.0191(18) 0.021(2) -0.0058(15) -0.0009(14) -0.0063(14)
C45 0.014(2) 0.021(2) 0.025(2) -0.0027(18) -0.0044(17) -0.0052(17)
C66 0.019(2) 0.031(3) 0.029(3) -0.001(2) -0.011(2) -0.008(2)
C65 0.0135(19) 0.015(2) 0.026(2) 0.0024(17) -0.0094(17) -0.0056(16)
C68 0.024(2) 0.016(2) 0.021(2) -0.0035(17) 0.0007(18) -0.0103(17)
C75 0.029(3) 0.021(2) 0.028(3) -0.0004(19) -0.005(2) -0.012(2)
C73 0.030(3) 0.029(3) 0.027(3) -0.005(2) 0.002(2) -0.017(2)
C74 0.015(2) 0.016(2) 0.028(2) 0.0013(17) -0.0060(17) -0.0062(16)
C85 0.019(2) 0.034(3) 0.031(3) -0.004(2) -0.0021(19) -0.010(2)
C81 0.021(2) 0.023(2) 0.028(3) -0.0015(19) -0.0047(19) -0.0100(18)
C86 0.020(2) 0.038(3) 0.024(3) -0.001(2) -0.0074(19) -0.013(2)
C76 0.029(3) 0.022(2) 0.035(3) -0.005(2) -0.003(2) -0.011(2)
C84 0.020(2) 0.035(3) 0.051(4) 0.004(3) -0.015(2) -0.014(2)
C46 0.023(2) 0.016(2) 0.033(3) -0.0017(19) -0.006(2) -0.0028(18)
C78 0.035(3) 0.023(2) 0.031(3) 0.009(2) -0.005(2) -0.014(2)
C69 0.041(3) 0.020(2) 0.024(3) 0.0000(19) -0.010(2) -0.016(2)
C79 0.026(2) 0.020(2) 0.027(3) 0.0000(19) -0.0027(19) -0.0081(19)
C83 0.029(3) 0.050(4) 0.046(4) -0.010(3) -0.013(3) -0.020(3)
C47 0.025(3) 0.038(3) 0.037(3) -0.002(3) -0.014(2) -0.003(2)
C44 0.019(2) 0.021(2) 0.023(2) -0.0015(18) -0.0092(18) -0.0069(17)
C60 0.045(3) 0.028(3) 0.041(4) 0.003(2) -0.008(3) -0.019(3)
C59 0.040(3) 0.027(3) 0.033(3) 0.004(2) -0.001(2) -0.020(2)
C82 0.031(3) 0.051(4) 0.033(3) -0.010(3) -0.007(2) -0.021(3)
C58 0.037(3) 0.025(3) 0.037(3) 0.006(2) -0.009(2) -0.021(2)
C77 0.030(3) 0.015(2) 0.048(4) 0.001(2) -0.011(2) -0.009(2)
C64 0.054(4) 0.032(3) 0.040(4) -0.003(3) -0.008(3) -0.021(3)
C52 0.024(3) 0.029(3) 0.041(3) 0.001(2) -0.015(2) -0.006(2)
C70 0.064(4) 0.032(3) 0.028(3) 0.002(2) -0.015(3) -0.031(3)
C57 0.031(3) 0.029(3) 0.043(3) 0.001(2) -0.015(3) -0.007(2)
C72 0.038(3) 0.039(3) 0.041(4) -0.010(3) 0.007(3) -0.022(3)
C71 0.063(4) 0.045(4) 0.028(3) -0.003(3) -0.001(3) -0.039(3)
C62 0.060(5) 0.045(4) 0.038(4) 0.007(3) -0.007(3) -0.020(3)
C61 0.070(5) 0.030(3) 0.047(4) 0.011(3) -0.011(4) -0.025(3)
C51 0.041(3) 0.023(3) 0.048(4) -0.010(2) -0.020(3) -0.002(2)
C56 0.038(4) 0.040(4) 0.064(5) -0.002(3) -0.027(3) -0.009(3)
C53 0.052(4) 0.044(4) 0.054(4) 0.011(3) -0.022(3) -0.026(3)
C50 0.083(5) 0.010(2) 0.039(4) -0.012(2) -0.016(3) -0.009(3)
C55 0.037(3) 0.067(5) 0.035(3) -0.008(3) -0.011(3) -0.020(3)
C63 0.068(5) 0.044(4) 0.036(4) -0.002(3) -0.011(3) -0.024(3)
C54 0.050(4) 0.063(5) 0.032(3) 0.009(3) -0.010(3) -0.026(3)
C48 0.038(4) 0.042(4) 0.107(8) -0.026(5) -0.040(5) 0.011(3)
C49 0.059(5) 0.038(4) 0.113(9) -0.035(5) -0.048(6) 0.014(4)

loop_
_atom_type_symbol
_atom_type_description
_atom_type_scat_dispersion_real
_atom_type_scat_dispersion_imag
_atom_type_scat_source
C C 0.0033 0.0016 'International Tables Vol C Tables 4.2.6.8 and 6.1.1.4'
H H 0.0000 0.0000 'International Tables Vol C Tables 4.2.6.8 and 6.1.1.4'
N N 0.0061 0.0033 'International Tables Vol C Tables 4.2.6.8 and 6.1.1.4'
O O 0.0106 0.0060 'International Tables Vol C Tables 4.2.6.8 and 6.1.1.4'
Cl Cl 0.1484 0.1585 'International Tables Vol C Tables 4.2.6.8 and 6.1.1.4'

loop_
_geom_angle_atom_site_label_1
_geom_angle_atom_site_label_2
_geom_angle_atom_site_label_3
_geom_angle
N2 N1 C2 111.9(4)
N2 N1 C22 120.8(4)
C2 N1 C22 127.2(4)
N1 N2 N3 104.7(4)
C37 N4 C24 119.9(4)
N2 N3 C1 112.2(4)
N2 N3 C15 118.6(5)
C1 N3 C15 128.6(4)
N4 C24 C31 110.4(4)
N4 C24 C25 108.1(4)
C31 C24 C25 115.6(4)
N4 C24 C22 104.3(3)
C31 C24 C22 108.8(4)
C25 C24 C22 109.1(4)
N1 C22 C23 109.2(4)
N1 C22 C24 110.3(4)
C23 C22 C24 115.8(4)
C39 C38 C43 117.7(5)
C39 C38 C37 117.0(4)
C43 C38 C37 125.2(4)
C32 C31 C36 118.9(6)
C32 C31 C24 120.4(5)
C36 C31 C24 120.6(5)
O1 C37 N4 124.2(5)
O1 C37 C38 120.4(4)
N4 C37 C38 115.1(4)
C1 C2 N1 105.9(5)
C40 C41 C42 119.7(5)
C30 C25 C26 119.1(5)
C30 C25 C24 119.2(4)
C26 C25 C24 121.6(5)
C39 C40 C41 120.9(5)
C30 C29 C28 120.1(5)
C27 C26 C25 118.3(5)
C31 C32 C33 120.4(7)
C40 C39 C38 120.8(5)
C42 C43 C38 120.9(5)
C43 C42 C41 120.0(5)
C35 C36 C31 119.3(7)
C29 C30 C25 121.3(5)
C27 C28 C29 118.6(5)
C9 C10 C11 122.3(6)
C4 C3 C8 121.3(5)
C4 C3 C1 122.3(5)
C8 C3 C1 116.4(5)
C3 C4 C5 118.4(5)
C3 C4 C9 124.0(5)
C5 C4 C9 117.6(5)
C2 C1 N3 105.2(4)
C2 C1 C3 133.0(5)
N3 C1 C3 121.7(5)
C10 C9 C14 117.6(6)
C10 C9 C4 122.5(6)
C14 C9 C4 119.8(6)
C16 C21 C20 120.7(6)
N3 C15 C16 113.7(4)
C21 C16 C17 119.9(6)
C21 C16 C15 120.3(5)
C17 C16 C15 119.8(6)
C28 C27 C26 122.5(5)
C12 C11 C10 119.1(7)
C34 C35 C36 121.2(7)
C34 C33 C32 120.0(8)
C21 C20 C19 119.9(7)
C9 C14 C13 120.8(7)
C7 C8 C3 122.7(7)
C4 C5 C6 120.2(6)
C35 C34 C33 120.0(6)
C5 C6 C7 120.4(6)
C11 C12 C13 121.0(7)
C18 C19 C20 119.9(7)
C16 C17 C18 118.9(7)
C8 C7 C6 116.9(7)
C19 C18 C17 120.8(7)
C12 C13 C14 118.9(8)
N5 N6 N7 103.8(4)
N6 N5 C45 112.4(4)
N6 N5 C65 121.5(4)
C45 N5 C65 126.0(4)
N8 C67 C68 113.3(4)
N8 C67 C74 108.4(4)
C68 C67 C74 113.1(4)
N8 C67 C65 102.7(3)
C68 C67 C65 109.2(4)
C74 C67 C65 109.7(4)
O2 C80 N8 123.7(5)
O2 C80 C81 120.6(4)
N8 C80 C81 115.2(4)
N6 N7 C44 112.9(4)
N6 N7 C58 118.9(4)
C44 N7 C58 128.2(4)
C80 N8 C67 122.1(4)
C44 C45 N5 106.7(5)
N5 C65 C66 107.9(4)
N5 C65 C67 110.7(3)
C66 C65 C67 116.8(4)
C69 C68 C73 118.3(5)
C69 C68 C67 123.5(4)
C73 C68 C67 118.1(4)
C76 C75 C74 120.6(5)
C72 C73 C68 121.2(6)
C75 C74 C79 117.7(5)
C75 C74 C67 121.1(4)
C79 C74 C67 120.9(4)
C84 C85 C86 120.2(5)
C86 C81 C82 119.3(5)
C86 C81 C80 124.4(4)
C82 C81 C80 116.2(5)
C81 C86 C85 120.3(5)
C75 C76 C77 121.9(5)
C83 C84 C85 119.5(5)
C47 C46 C51 120.9(5)
C47 C46 C44 121.8(5)
C51 C46 C44 117.3(4)
C77 C78 C79 120.1(5)
C68 C69 C70 119.9(6)
C74 C79 C78 120.7(5)
C84 C83 C82 120.7(5)
C46 C47 C48 116.3(6)
C46 C47 C52 125.7(5)
C48 C47 C52 117.8(5)
C45 C44 N7 104.2(4)
C45 C44 C46 133.4(5)
N7 C44 C46 121.9(5)
C59 C60 C61 119.8(6)
C64 C59 C60 119.2(6)
C64 C59 C58 122.1(5)
C60 C59 C58 118.5(6)
C83 C82 C81 119.9(6)
N7 C58 C59 113.0(5)
C76 C77 C78 118.8(5)
C59 C64 C63 121.1(7)
C53 C52 C57 119.0(6)
C53 C52 C47 118.7(6)
C57 C52 C47 122.2(6)
C71 C70 C69 120.9(6)
C56 C57 C52 120.1(6)
C73 C72 C71 120.4(6)
C70 C71 C72 119.2(6)
C61 C62 C63 118.8(7)
C62 C61 C60 121.0(6)
C50 C51 C46 126.0(6)
C55 C56 C57 119.3(7)
C54 C53 C52 121.1(7)
C51 C50 C49 113.9(6)
C56 C55 C54 120.9(7)
C62 C63 C64 120.0(7)
C53 C54 C55 119.5(7)
C49 C48 C47 123.0(6)
C48 C49 C50 119.5(6)

loop_
_geom_bond_atom_site_label_1
_geom_bond_atom_site_label_2
_geom_bond_distance
N1 N2 1.315(6)
N1 C2 1.357(6)
N1 C22 1.488(6)
N2 N3 1.316(6)
N4 C37 1.378(6)
N4 C24 1.483(6)
O1 C37 1.205(6)
N3 C1 1.359(7)
N3 C15 1.471(7)
C24 C31 1.543(7)
C24 C25 1.545(6)
C24 C22 1.575(6)
C22 C23 1.531(7)
C38 C39 1.408(7)
C38 C43 1.409(7)
C38 C37 1.527(7)
C31 C32 1.391(8)
C31 C36 1.407(8)
C2 C1 1.356(7)
C41 C40 1.379(9)
C41 C42 1.392(8)
C25 C30 1.386(7)
C25 C26 1.400(7)
C40 C39 1.373(8)
C29 C30 1.381(7)
C29 C28 1.388(8)
C26 C27 1.398(7)
C32 C33 1.396(9)
C43 C42 1.383(7)
C36 C35 1.386(9)
C28 C27 1.367(10)
C10 C9 1.369(9)
C10 C11 1.393(9)
C3 C4 1.401(7)
C3 C8 1.412(8)
C3 C1 1.487(7)
C4 C5 1.417(8)
C4 C9 1.491(8)
C9 C14 1.396(10)
C21 C16 1.375(9)
C21 C20 1.379(10)
C15 C16 1.514(8)
C16 C17 1.393(9)
C11 C12 1.360(12)
C35 C34 1.373(13)
C33 C34 1.373(13)
C20 C19 1.383(12)
C14 C13 1.402(12)
C8 C7 1.363(8)
C5 C6 1.417(11)
C6 C7 1.475(13)
C12 C13 1.383(13)
C19 C18 1.370(14)
C17 C18 1.396(12)
N6 N5 1.326(6)
N6 N7 1.328(6)
N5 C45 1.362(6)
N5 C65 1.486(6)
O2 C80 1.212(6)
C67 N8 1.487(6)
C67 C68 1.525(7)
C67 C74 1.540(6)
C67 C65 1.586(6)
C80 N8 1.368(6)
C80 C81 1.527(7)
N7 C44 1.381(7)
N7 C58 1.461(7)
C45 C44 1.358(7)
C66 C65 1.524(6)
C68 C69 1.389(7)
C68 C73 1.414(8)
C75 C76 1.373(7)
C75 C74 1.398(7)
C73 C72 1.377(9)
C74 C79 1.402(7)
C85 C84 1.393(8)
C85 C86 1.399(7)
C81 C86 1.392(7)
C81 C82 1.404(7)
C76 C77 1.379(9)
C84 C83 1.390(9)
C46 C47 1.397(7)
C46 C51 1.404(8)
C46 C44 1.482(7)
C78 C77 1.380(8)
C78 C79 1.406(7)
C69 C70 1.412(9)
C83 C82 1.394(9)
C47 C48 1.420(9)
C47 C52 1.472(9)
C60 C59 1.382(8)
C60 C61 1.404(10)
C59 C64 1.381(9)
C59 C58 1.513(9)
C64 C63 1.397(10)
C52 C53 1.392(10)
C52 C57 1.398(9)
C70 C71 1.382(11)
C57 C56 1.394(10)
C72 C71 1.392(11)
C62 C61 1.385(12)
C62 C63 1.386(11)
C51 C50 1.344(7)
C56 C55 1.383(11)
C53 C54 1.369(11)
C50 C49 1.515(11)
C55 C54 1.386(12)
C48 C49 1.392(12)
